data_4302318
loop_
_publ_author_name
'Peckermann, Ilja'
'Kapelski, Andreas'
'Spaniol, Thomas P.'
'Okuda, Jun'

_publ_section_title
;
 Indium Complexes Supported by 1,\w-Dithiaalkanediyl-Bridged Bis(phenolato)
 Ligands: Synthesis, Structure, and Controlled Ring-Opening Polymerization of
 L-Lactide
;
_journal_coden_ASTM INOCAJ
_journal_issue 12
_journal_name_full 'Inorganic chemistry'
_journal_page_first 5526
_journal_page_last 5534
_journal_paper_doi 10.1021/ic900161w
_journal_volume 48
_journal_year 2009
_chemical_formula_moiety 'C34 H55 In O2 S2 Si'
_chemical_formula_sum 'C34 H55 In O2 S2 Si'
_chemical_formula_weight 702.81
_space_group_IT_number 2
_symmetry_cell_setting triclinic
_symmetry_space_group_name_Hall '-P 1'
_symmetry_space_group_name_H-M 'P -1'
_atom_sites_solution_hydrogens geom
_atom_sites_solution_primary direct
_atom_sites_solution_secondary difmap
_audit_creation_method SHELXL-97
_cell_angle_alpha 75.9303(15)
_cell_angle_beta 74.9451(15)
_cell_angle_gamma 79.3503(15)
_cell_formula_units_Z 2
_cell_length_a 9.4901(9)
_cell_length_b 13.7106(13)
_cell_length_c 14.8931(14)
_cell_measurement_reflns_used 5011
_cell_measurement_temperature 130(2)
_cell_measurement_theta_max 25.15
_cell_measurement_theta_min 2.32
_cell_volume 1799.8(3)
_computing_cell_refinement 'Bruker SMART (2001)'
_computing_data_collection 'Bruker SMART (2001)'
_computing_data_reduction 'Bruker SAINT+ (1999)'
_computing_molecular_graphics 'Ortep-3 for Windows (Farrugia, 1997)'
_computing_structure_refinement 'SHELXL-97 (Sheldrick, 1997)'
_computing_structure_solution 'SIR 97 (Altomare et al, 1997)'
_diffrn_ambient_temperature 130(2)
_diffrn_measured_fraction_theta_full 0.998
_diffrn_measured_fraction_theta_max 0.952
_diffrn_measurement_device_type 'CCD area detector'
_diffrn_measurement_method 'omega scans'
_diffrn_radiation_monochromator graphite
_diffrn_radiation_source 'fine-focus sealed tube'
_diffrn_radiation_type MoK\a
_diffrn_radiation_wavelength 0.71073
_diffrn_reflns_av_R_equivalents 0.0566
_diffrn_reflns_av_sigmaI/netI 0.0912
_diffrn_reflns_limit_h_max 13
_diffrn_reflns_limit_h_min -13
_diffrn_reflns_limit_k_max 18
_diffrn_reflns_limit_k_min -18
_diffrn_reflns_limit_l_max 20
_diffrn_reflns_limit_l_min -21
_diffrn_reflns_number 27628
_diffrn_reflns_theta_full 27.50
_diffrn_reflns_theta_max 30.42
_diffrn_reflns_theta_min 2.24
_exptl_absorpt_coefficient_mu 0.833
_exptl_absorpt_correction_T_max 0.9213
_exptl_absorpt_correction_T_min 0.8126
_exptl_absorpt_correction_type multi-scan
_exptl_absorpt_process_details 'Platon Mulabs'
_exptl_crystal_colour colourless
_exptl_crystal_density_diffrn 1.297
_exptl_crystal_density_method 'not measured'
_exptl_crystal_description plate
_exptl_crystal_F_000 740
_exptl_crystal_size_max 0.26
_exptl_crystal_size_mid 0.17
_exptl_crystal_size_min 0.10
_refine_diff_density_max 1.072
_refine_diff_density_min -0.651
_refine_diff_density_rms 0.078
_refine_ls_extinction_method none
_refine_ls_goodness_of_fit_ref 0.768
_refine_ls_hydrogen_treatment noref
_refine_ls_matrix_type full
_refine_ls_number_parameters 407
_refine_ls_number_reflns 10390
_refine_ls_number_restraints 0
_refine_ls_restrained_S_all 0.768
_refine_ls_R_factor_all 0.0533
_refine_ls_R_factor_gt 0.0362
_refine_ls_shift/su_max 0.001
_refine_ls_shift/su_mean 0.000
_refine_ls_structure_factor_coef Fsqd
_refine_ls_weighting_details 'calc w=1/[\s^2^(Fo^2^)+(0.0184P)^2^+0.0000P] where P=(Fo^2^+2Fc^2^)/3'
_refine_ls_weighting_scheme calc
_refine_ls_wR_factor_gt 0.0619
_refine_ls_wR_factor_ref 0.0655
_reflns_number_gt 7502
_reflns_number_total 10390
_reflns_threshold_expression >2sigma(I)
_cod_duplicate_entry 4338621
_cod_data_source_file ic900161w_si_003_3.cif
_cod_data_source_block ip6-In-C2-OSSO-CH2SiMe3
_cod_database_code 4302318

loop_
_symmetry_equiv_pos_as_xyz
'x, y, z'
'-x, -y, -z'

loop_
_atom_site_label
_atom_site_type_symbol
_atom_site_fract_x
_atom_site_fract_y
_atom_site_fract_z
_atom_site_U_iso_or_equiv
_atom_site_adp_type
_atom_site_occupancy
_atom_site_symmetry_multiplicity
_atom_site_calc_flag
_atom_site_refinement_flags
_atom_site_disorder_assembly
_atom_site_disorder_group
Si Si 0.84235(7) 0.63147(5) 0.65044(5) 0.02782(16) Uani 1 1 d . . .
S1 S 0.41350(6) 0.38728(4) 0.93391(4) 0.02274(13) Uani 1 1 d . . .
S2 S 0.48061(6) 0.45058(4) 0.68965(4) 0.02568(13) Uani 1 1 d . . .
In In 0.637246(18) 0.474676(12) 0.818027(12) 0.02238(5) Uani 1 1 d . . .
O1 O 0.70501(16) 0.42214(11) 0.94678(10) 0.0238(3) Uani 1 1 d . . .
O2 O 0.75176(16) 0.34855(11) 0.76594(11) 0.0240(4) Uani 1 1 d . . .
C1 C 0.6664(2) 0.33446(16) 0.99932(15) 0.0207(5) Uani 1 1 d . . .
C2 C 0.5312(2) 0.30356(16) 1.00202(15) 0.0196(5) Uani 1 1 d . . .
C3 C 0.4868(2) 0.21247(17) 1.05623(15) 0.0240(5) Uani 1 1 d . . .
H3 H 0.3942 0.1956 1.0560 0.029 Uiso 1 1 calc R . .
C4 C 0.5749(2) 0.14631(17) 1.11027(16) 0.0254(5) Uani 1 1 d . A .
C5 C 0.7081(2) 0.17730(17) 1.10947(16) 0.0241(5) Uani 1 1 d . . .
H5 H 0.7696 0.1331 1.1475 0.029 Uiso 1 1 calc R . .
C6 C 0.7559(2) 0.26795(16) 1.05710(15) 0.0207(5) Uani 1 1 d . . .
C7 C 0.5281(3) 0.04619(19) 1.17205(18) 0.0355(6) Uani 1 1 d . . .
C8A C 0.6499(5) -0.0401(3) 1.1438(3) 0.0573(15) Uani 0.684(4) 1 d P A 1
H8A H 0.7444 -0.0266 1.1501 0.086 Uiso 0.684(4) 1 calc PR A 1
H8B H 0.6568 -0.0436 1.0778 0.086 Uiso 0.684(4) 1 calc PR A 1
H8C H 0.6256 -0.1048 1.1857 0.086 Uiso 0.684(4) 1 calc PR A 1
C9A C 0.3875(6) 0.0253(4) 1.1623(4) 0.074(2) Uani 0.684(4) 1 d P A 1
H9A H 0.3937 0.0246 1.0958 0.111 Uiso 0.684(4) 1 calc PR A 1
H9B H 0.3091 0.0781 1.1826 0.111 Uiso 0.684(4) 1 calc PR A 1
H9C H 0.3657 -0.0409 1.2021 0.111 Uiso 0.684(4) 1 calc PR A 1
C10A C 0.5221(6) 0.0508(4) 1.2746(3) 0.0606(17) Uani 0.684(4) 1 d P A 1
H10A H 0.4906 -0.0118 1.3171 0.091 Uiso 0.684(4) 1 calc PR A 1
H10B H 0.4519 0.1089 1.2920 0.091 Uiso 0.684(4) 1 calc PR A 1
H10C H 0.6199 0.0583 1.2803 0.091 Uiso 0.684(4) 1 calc PR A 1
C8B C 0.6303(9) -0.0241(6) 1.2250(7) 0.038(2) Uani 0.316(4) 1 d P A 2
H8D H 0.5823 -0.0830 1.2631 0.057 Uiso 0.316(4) 1 calc PR A 2
H8E H 0.6577 0.0106 1.2670 0.057 Uiso 0.316(4) 1 calc PR A 2
H8F H 0.7188 -0.0466 1.1801 0.057 Uiso 0.316(4) 1 calc PR A 2
C9B C 0.4849(11) -0.0159(6) 1.1065(6) 0.038(2) Uani 0.316(4) 1 d P A 2
H9D H 0.5685 -0.0255 1.0533 0.056 Uiso 0.316(4) 1 calc PR A 2
H9E H 0.4000 0.0221 1.0820 0.056 Uiso 0.316(4) 1 calc PR A 2
H9F H 0.4600 -0.0822 1.1444 0.056 Uiso 0.316(4) 1 calc PR A 2
C10B C 0.3739(9) 0.0649(6) 1.2470(6) 0.039(3) Uani 0.316(4) 1 d P A 2
H10D H 0.3377 -0.0003 1.2781 0.059 Uiso 0.316(4) 1 calc PR A 2
H10E H 0.3017 0.1087 1.2135 0.059 Uiso 0.316(4) 1 calc PR A 2
H10F H 0.3888 0.0975 1.2950 0.059 Uiso 0.316(4) 1 calc PR A 2
C11 C 0.9030(2) 0.29697(17) 1.06085(17) 0.0252(5) Uani 1 1 d . . .
C12 C 0.8731(3) 0.39560(17) 1.09845(17) 0.0308(6) Uani 1 1 d . . .
H12A H 0.9664 0.4146 1.1009 0.046 Uiso 1 1 calc R . .
H12B H 0.8092 0.3852 1.1624 0.046 Uiso 1 1 calc R . .
H12C H 0.8247 0.4499 1.0560 0.046 Uiso 1 1 calc R . .
C13 C 0.9849(3) 0.21590(18) 1.12646(19) 0.0387(7) Uani 1 1 d . . .
H13A H 1.0766 0.2386 1.1271 0.058 Uiso 1 1 calc R . .
H13B H 1.0076 0.1524 1.1033 0.058 Uiso 1 1 calc R . .
H13C H 0.9230 0.2047 1.1910 0.058 Uiso 1 1 calc R . .
C14 C 1.0053(2) 0.31362(19) 0.96179(17) 0.0345(6) Uani 1 1 d . . .
H14A H 0.9549 0.3641 0.9176 0.052 Uiso 1 1 calc R . .
H14B H 1.0319 0.2495 0.9397 0.052 Uiso 1 1 calc R . .
H14C H 1.0946 0.3379 0.9647 0.052 Uiso 1 1 calc R . .
C15 C 0.3913(2) 0.31019(16) 0.85603(16) 0.0238(5) Uani 1 1 d . . .
H15A H 0.4863 0.2695 0.8342 0.029 Uiso 1 1 calc R . .
H15B H 0.3187 0.2630 0.8911 0.029 Uiso 1 1 calc R . .
C16 C 0.3390(2) 0.37867(17) 0.77108(16) 0.0273(5) Uani 1 1 d . . .
H16A H 0.2528 0.4265 0.7939 0.033 Uiso 1 1 calc R . .
H16B H 0.3068 0.3368 0.7364 0.033 Uiso 1 1 calc R . .
C17 C 0.6097(2) 0.34780(15) 0.65409(16) 0.0218(5) Uani 1 1 d . . .
C18 C 0.7260(2) 0.30767(16) 0.70076(15) 0.0205(5) Uani 1 1 d . . .
C19 C 0.8159(2) 0.21918(16) 0.67570(15) 0.0215(5) Uani 1 1 d . . .
C20 C 0.7866(2) 0.17978(16) 0.60603(15) 0.0219(5) Uani 1 1 d . . .
H20 H 0.8467 0.1200 0.5903 0.026 Uiso 1 1 calc R . .
C21 C 0.6749(2) 0.22187(16) 0.55726(15) 0.0225(5) Uani 1 1 d . . .
C22 C 0.5871(2) 0.30696(16) 0.58365(15) 0.0242(5) Uani 1 1 d . . .
H22 H 0.5095 0.3381 0.5527 0.029 Uiso 1 1 calc R . .
C23 C 0.6498(2) 0.17881(17) 0.47764(16) 0.0251(5) Uani 1 1 d . . .
C24 C 0.7481(3) 0.07924(17) 0.46588(18) 0.0372(6) Uani 1 1 d . . .
H24A H 0.8516 0.0906 0.4490 0.056 Uiso 1 1 calc R . .
H24B H 0.7265 0.0539 0.4155 0.056 Uiso 1 1 calc R . .
H24C H 0.7294 0.0293 0.5257 0.056 Uiso 1 1 calc R . .
C25 C 0.4890(3) 0.1594(2) 0.49853(18) 0.0379(6) Uani 1 1 d . . .
H25A H 0.4736 0.1335 0.4464 0.057 Uiso 1 1 calc R . .
H25B H 0.4236 0.2230 0.5044 0.057 Uiso 1 1 calc R . .
H25C H 0.4670 0.1094 0.5580 0.057 Uiso 1 1 calc R . .
C26 C 0.6824(3) 0.25620(18) 0.38372(16) 0.0370(6) Uani 1 1 d . . .
H26A H 0.7853 0.2683 0.3689 0.055 Uiso 1 1 calc R . .
H26B H 0.6177 0.3200 0.3896 0.055 Uiso 1 1 calc R . .
H26C H 0.6649 0.2297 0.3326 0.055 Uiso 1 1 calc R . .
C27 C 0.9414(2) 0.16805(16) 0.72588(16) 0.0219(5) Uani 1 1 d . . .
C28 C 1.0203(3) 0.07247(17) 0.69040(18) 0.0341(6) Uani 1 1 d . . .
H28A H 0.9493 0.0250 0.7006 0.051 Uiso 1 1 calc R . .
H28B H 1.0970 0.0405 0.7254 0.051 Uiso 1 1 calc R . .
H28C H 1.0653 0.0904 0.6225 0.051 Uiso 1 1 calc R . .
C29 C 1.0563(2) 0.24087(17) 0.70501(17) 0.0305(6) Uani 1 1 d . . .
H29A H 1.0935 0.2603 0.6362 0.046 Uiso 1 1 calc R . .
H29B H 1.1379 0.2072 0.7350 0.046 Uiso 1 1 calc R . .
H29C H 1.0107 0.3016 0.7305 0.046 Uiso 1 1 calc R . .
C30 C 0.8830(3) 0.13792(17) 0.83358(16) 0.0293(6) Uani 1 1 d . . .
H30A H 0.8348 0.1985 0.8586 0.044 Uiso 1 1 calc R . .
H30B H 0.9651 0.1062 0.8638 0.044 Uiso 1 1 calc R . .
H30C H 0.8119 0.0898 0.8471 0.044 Uiso 1 1 calc R . .
C31 C 0.6850(3) 0.62524(16) 0.75574(16) 0.0296(6) Uani 1 1 d . . .
H31A H 0.5966 0.6668 0.7364 0.035 Uiso 1 1 calc R . .
H31B H 0.7078 0.6548 0.8039 0.035 Uiso 1 1 calc R . .
C32 C 1.0095(3) 0.55496(18) 0.68572(18) 0.0361(6) Uani 1 1 d . . .
H32A H 1.0364 0.5843 0.7318 0.054 Uiso 1 1 calc R . .
H32B H 1.0907 0.5550 0.6295 0.054 Uiso 1 1 calc R . .
H32C H 0.9896 0.4852 0.7146 0.054 Uiso 1 1 calc R . .
C33 C 0.8025(3) 0.57792(19) 0.55765(17) 0.0373(6) Uani 1 1 d . . .
H33A H 0.7992 0.5048 0.5804 0.056 Uiso 1 1 calc R . .
H33B H 0.8799 0.5898 0.4996 0.056 Uiso 1 1 calc R . .
H33C H 0.7073 0.6109 0.5441 0.056 Uiso 1 1 calc R . .
C34 C 0.8793(3) 0.76528(17) 0.60084(18) 0.0384(7) Uani 1 1 d . . .
H34A H 0.7934 0.8056 0.5791 0.058 Uiso 1 1 calc R . .
H34B H 0.9651 0.7671 0.5472 0.058 Uiso 1 1 calc R . .
H34C H 0.8990 0.7934 0.6502 0.058 Uiso 1 1 calc R . .

loop_
_atom_site_aniso_label
_atom_site_aniso_U_11
_atom_site_aniso_U_22
_atom_site_aniso_U_33
_atom_site_aniso_U_23
_atom_site_aniso_U_13
_atom_site_aniso_U_12
Si 0.0311(4) 0.0246(4) 0.0304(4) -0.0025(3) -0.0125(3) -0.0065(3)
S1 0.0168(3) 0.0231(3) 0.0306(3) -0.0097(3) -0.0090(2) 0.0022(2)
S2 0.0269(3) 0.0208(3) 0.0325(3) -0.0081(3) -0.0138(3) 0.0027(2)
In 0.02310(9) 0.01878(8) 0.02778(10) -0.00653(7) -0.00890(7) -0.00219(6)
O1 0.0240(8) 0.0236(8) 0.0280(9) -0.0063(7) -0.0103(7) -0.0058(7)
O2 0.0224(8) 0.0226(8) 0.0311(9) -0.0105(7) -0.0123(7) 0.0023(7)
C1 0.0183(11) 0.0222(12) 0.0235(12) -0.0115(10) -0.0029(9) -0.0009(9)
C2 0.0160(11) 0.0226(12) 0.0220(12) -0.0082(9) -0.0066(9) 0.0012(9)
C3 0.0185(12) 0.0317(13) 0.0254(13) -0.0096(10) -0.0050(10) -0.0070(10)
C4 0.0274(13) 0.0245(12) 0.0259(13) -0.0051(10) -0.0084(10) -0.0040(10)
C5 0.0233(12) 0.0261(13) 0.0254(13) -0.0071(10) -0.0107(10) 0.0004(10)
C6 0.0161(11) 0.0237(12) 0.0244(12) -0.0103(10) -0.0056(9) 0.0015(9)
C7 0.0464(17) 0.0315(15) 0.0321(15) 0.0043(12) -0.0192(13) -0.0130(13)
C8A 0.094(4) 0.030(2) 0.064(3) 0.001(2) -0.049(3) -0.015(2)
C9A 0.085(4) 0.081(4) 0.066(4) 0.039(3) -0.049(3) -0.066(4)
C10A 0.080(4) 0.073(4) 0.033(3) 0.014(2) -0.019(3) -0.043(3)
C8B 0.031(5) 0.032(5) 0.048(6) 0.008(4) -0.017(4) -0.010(4)
C9B 0.055(6) 0.023(4) 0.036(5) -0.001(4) -0.016(5) -0.010(4)
C10B 0.035(5) 0.035(5) 0.039(5) -0.001(4) 0.005(4) -0.009(4)
C11 0.0181(12) 0.0262(13) 0.0340(14) -0.0091(11) -0.0093(10) -0.0006(10)
C12 0.0265(13) 0.0341(14) 0.0403(15) -0.0155(12) -0.0155(12) -0.0034(11)
C13 0.0247(14) 0.0405(16) 0.0577(19) -0.0110(14) -0.0226(13) -0.0010(12)
C14 0.0178(12) 0.0456(16) 0.0438(16) -0.0184(13) -0.0037(11) -0.0056(11)
C15 0.0164(11) 0.0249(12) 0.0337(14) -0.0112(10) -0.0080(10) -0.0012(9)
C16 0.0190(12) 0.0295(13) 0.0385(15) -0.0138(11) -0.0118(11) 0.0009(10)
C17 0.0229(12) 0.0160(11) 0.0268(13) -0.0052(9) -0.0071(10) 0.0003(9)
C18 0.0225(12) 0.0188(11) 0.0210(12) -0.0045(9) -0.0050(9) -0.0040(9)
C19 0.0194(11) 0.0206(12) 0.0238(12) -0.0035(9) -0.0038(10) -0.0040(9)
C20 0.0230(12) 0.0163(11) 0.0251(12) -0.0034(9) -0.0046(10) -0.0014(9)
C21 0.0278(13) 0.0183(11) 0.0231(12) -0.0033(9) -0.0081(10) -0.0049(10)
C22 0.0263(13) 0.0234(12) 0.0249(13) -0.0031(10) -0.0111(10) -0.0030(10)
C23 0.0292(13) 0.0235(12) 0.0264(13) -0.0065(10) -0.0113(10) -0.0040(10)
C24 0.0477(17) 0.0303(14) 0.0447(17) -0.0209(12) -0.0219(14) 0.0009(12)
C25 0.0353(15) 0.0472(17) 0.0406(16) -0.0162(13) -0.0134(13) -0.0119(13)
C26 0.0501(17) 0.0382(15) 0.0238(14) -0.0070(12) -0.0091(12) -0.0068(13)
C27 0.0208(12) 0.0197(11) 0.0265(13) -0.0049(10) -0.0094(10) 0.0005(9)
C28 0.0342(14) 0.0296(14) 0.0426(16) -0.0114(12) -0.0207(12) 0.0085(11)
C29 0.0223(13) 0.0305(14) 0.0377(15) -0.0046(11) -0.0082(11) -0.0019(10)
C30 0.0308(14) 0.0296(13) 0.0292(14) -0.0022(11) -0.0129(11) -0.0047(11)
C31 0.0341(14) 0.0223(13) 0.0353(15) -0.0069(11) -0.0108(12) -0.0056(11)
C32 0.0366(15) 0.0345(15) 0.0411(16) -0.0058(12) -0.0162(13) -0.0058(12)
C33 0.0429(16) 0.0370(15) 0.0344(15) -0.0017(12) -0.0135(13) -0.0120(13)
C34 0.0374(15) 0.0338(15) 0.0439(17) 0.0012(12) -0.0121(13) -0.0126(12)

loop_
_atom_type_symbol
_atom_type_description
_atom_type_scat_dispersion_real
_atom_type_scat_dispersion_imag
_atom_type_scat_source
C C 0.0033 0.0016 'International Tables Vol C Tables 4.2.6.8 and 6.1.1.4'
H H 0.0000 0.0000 'International Tables Vol C Tables 4.2.6.8 and 6.1.1.4'
In In -0.7276 1.3100 'International Tables Vol C Tables 4.2.6.8 and 6.1.1.4'
O O 0.0106 0.0060 'International Tables Vol C Tables 4.2.6.8 and 6.1.1.4'
S S 0.1246 0.1234 'International Tables Vol C Tables 4.2.6.8 and 6.1.1.4'
Si Si 0.0817 0.0704 'International Tables Vol C Tables 4.2.6.8 and 6.1.1.4'

loop_
_geom_angle_atom_site_label_1
_geom_angle_atom_site_label_2
_geom_angle_atom_site_label_3
_geom_angle
_geom_angle_site_symmetry_1
_geom_angle_site_symmetry_3
_geom_angle_publ_flag
C32 Si C33 107.90(12) . . ?
C32 Si C31 109.63(11) . . ?
C33 Si C31 110.28(11) . . ?
C32 Si C34 108.88(11) . . ?
C33 Si C34 109.76(11) . . ?
C31 Si C34 110.35(11) . . ?
C2 S1 C15 102.55(10) . . ?
C2 S1 In 91.49(7) . . ?
C15 S1 In 97.34(7) . . ?
C17 S2 C16 98.74(10) . . ?
C17 S2 In 93.00(7) . . ?
C16 S2 In 100.32(7) . . ?
O2 In O1 92.00(6) . . ?
O2 In C31 123.64(8) . . ?
O1 In C31 110.92(7) . . ?
O2 In S1 97.58(4) . . ?
O1 In S1 76.23(4) . . ?
C31 In S1 136.90(6) . . ?
O2 In S2 75.38(4) . . ?
O1 In S2 149.65(4) . . ?
C31 In S2 98.91(6) . . ?
S1 In S2 78.215(19) . . ?
C1 O1 In 117.63(13) . . ?
C18 O2 In 128.58(13) . . ?
O1 C1 C2 121.23(19) . . ?
O1 C1 C6 122.16(19) . . ?
C2 C1 C6 116.6(2) . . ?
C3 C2 C1 123.0(2) . . ?
C3 C2 S1 119.34(16) . . ?
C1 C2 S1 117.70(16) . . ?
C4 C3 C2 120.8(2) . . ?
C4 C3 H3 119.6 . . ?
C2 C3 H3 119.6 . . ?
C3 C4 C5 116.6(2) . . ?
C3 C4 C7 122.1(2) . . ?
C5 C4 C7 121.2(2) . . ?
C6 C5 C4 124.4(2) . . ?
C6 C5 H5 117.8 . . ?
C4 C5 H5 117.8 . . ?
C5 C6 C1 118.63(19) . . ?
C5 C6 C11 121.24(19) . . ?
C1 C6 C11 120.13(19) . . ?
C9A C7 C8B 126.2(4) . . ?
C9A C7 C4 113.7(3) . . ?
C8B C7 C4 119.7(4) . . ?
C9A C7 C10A 111.3(3) . . ?
C8B C7 C10A 59.7(4) . . ?
C4 C7 C10A 106.6(2) . . ?
C9A C7 C8A 109.0(3) . . ?
C8B C7 C8A 48.4(4) . . ?
C4 C7 C8A 108.0(3) . . ?
C10A C7 C8A 108.1(3) . . ?
C9A C7 C9B 46.7(4) . . ?
C8B C7 C9B 106.9(5) . . ?
C4 C7 C9B 108.4(3) . . ?
C10A C7 C9B 144.2(4) . . ?
C8A C7 C9B 67.0(4) . . ?
C9A C7 C10B 56.3(4) . . ?
C8B C7 C10B 107.3(5) . . ?
C4 C7 C10B 111.0(3) . . ?
C10A C7 C10B 58.2(4) . . ?
C8A C7 C10B 141.0(4) . . ?
C9B C7 C10B 102.0(5) . . ?
C7 C8A H8A 109.5 . . ?
C7 C8A H8B 109.5 . . ?
C7 C8A H8C 109.5 . . ?
C7 C9A H9A 109.5 . . ?
C7 C9A H9B 109.5 . . ?
C7 C9A H9C 109.5 . . ?
C7 C10A H10A 109.5 . . ?
C7 C10A H10B 109.5 . . ?
C7 C10A H10C 109.5 . . ?
C7 C8B H8D 109.5 . . ?
C7 C8B H8E 109.5 . . ?
H8D C8B H8E 109.5 . . ?
C7 C8B H8F 109.5 . . ?
H8D C8B H8F 109.5 . . ?
H8E C8B H8F 109.5 . . ?
C7 C9B H9D 109.5 . . ?
C7 C9B H9E 109.5 . . ?
H9D C9B H9E 109.5 . . ?
C7 C9B H9F 109.5 . . ?
H9D C9B H9F 109.5 . . ?
H9E C9B H9F 109.5 . . ?
C7 C10B H10D 109.5 . . ?
C7 C10B H10E 109.5 . . ?
H10D C10B H10E 109.5 . . ?
C7 C10B H10F 109.5 . . ?
H10D C10B H10F 109.5 . . ?
H10E C10B H10F 109.5 . . ?
C13 C11 C14 107.51(19) . . ?
C13 C11 C6 112.83(19) . . ?
C14 C11 C6 110.72(19) . . ?
C13 C11 C12 107.62(19) . . ?
C14 C11 C12 108.97(19) . . ?
C6 C11 C12 109.08(17) . . ?
C11 C12 H12A 109.5 . . ?
C11 C12 H12B 109.5 . . ?
H12A C12 H12B 109.5 . . ?
C11 C12 H12C 109.5 . . ?
H12A C12 H12C 109.5 . . ?
H12B C12 H12C 109.5 . . ?
C11 C13 H13A 109.5 . . ?
C11 C13 H13B 109.5 . . ?
H13A C13 H13B 109.5 . . ?
C11 C13 H13C 109.5 . . ?
H13A C13 H13C 109.5 . . ?
H13B C13 H13C 109.5 . . ?
C11 C14 H14A 109.5 . . ?
C11 C14 H14B 109.5 . . ?
H14A C14 H14B 109.5 . . ?
C11 C14 H14C 109.5 . . ?
H14A C14 H14C 109.5 . . ?
H14B C14 H14C 109.5 . . ?
C16 C15 S1 109.43(15) . . ?
C16 C15 H15A 109.8 . . ?
S1 C15 H15A 109.8 . . ?
C16 C15 H15B 109.8 . . ?
S1 C15 H15B 109.8 . . ?
H15A C15 H15B 108.2 . . ?
C15 C16 S2 112.78(15) . . ?
C15 C16 H16A 109.0 . . ?
S2 C16 H16A 109.0 . . ?
C15 C16 H16B 109.0 . . ?
S2 C16 H16B 109.0 . . ?
H16A C16 H16B 107.8 . . ?
C22 C17 C18 122.4(2) . . ?
C22 C17 S2 117.64(17) . . ?
C18 C17 S2 119.90(16) . . ?
O2 C18 C17 122.80(19) . . ?
O2 C18 C19 120.24(19) . . ?
C17 C18 C19 116.96(19) . . ?
C20 C19 C18 118.4(2) . . ?
C20 C19 C27 121.24(19) . . ?
C18 C19 C27 120.37(19) . . ?
C19 C20 C21 124.6(2) . . ?
C19 C20 H20 117.7 . . ?
C21 C20 H20 117.7 . . ?
C22 C21 C20 116.2(2) . . ?
C22 C21 C23 120.6(2) . . ?
C20 C21 C23 123.2(2) . . ?
C21 C22 C17 121.4(2) . . ?
C21 C22 H22 119.3 . . ?
C17 C22 H22 119.3 . . ?
C24 C23 C21 112.43(18) . . ?
C24 C23 C26 108.6(2) . . ?
C21 C23 C26 108.97(18) . . ?
C24 C23 C25 107.97(19) . . ?
C21 C23 C25 110.18(19) . . ?
C26 C23 C25 108.6(2) . . ?
C23 C24 H24A 109.5 . . ?
C23 C24 H24B 109.5 . . ?
H24A C24 H24B 109.5 . . ?
C23 C24 H24C 109.5 . . ?
H24A C24 H24C 109.5 . . ?
H24B C24 H24C 109.5 . . ?
C23 C25 H25A 109.5 . . ?
C23 C25 H25B 109.5 . . ?
H25A C25 H25B 109.5 . . ?
C23 C25 H25C 109.5 . . ?
H25A C25 H25C 109.5 . . ?
H25B C25 H25C 109.5 . . ?
C23 C26 H26A 109.5 . . ?
C23 C26 H26B 109.5 . . ?
H26A C26 H26B 109.5 . . ?
C23 C26 H26C 109.5 . . ?
H26A C26 H26C 109.5 . . ?
H26B C26 H26C 109.5 . . ?
C28 C27 C30 107.78(18) . . ?
C28 C27 C29 107.22(18) . . ?
C30 C27 C29 109.38(18) . . ?
C28 C27 C19 111.60(18) . . ?
C30 C27 C19 111.10(18) . . ?
C29 C27 C19 109.65(17) . . ?
C27 C28 H28A 109.5 . . ?
C27 C28 H28B 109.5 . . ?
H28A C28 H28B 109.5 . . ?
C27 C28 H28C 109.5 . . ?
H28A C28 H28C 109.5 . . ?
H28B C28 H28C 109.5 . . ?
C27 C29 H29A 109.5 . . ?
C27 C29 H29B 109.5 . . ?
H29A C29 H29B 109.5 . . ?
C27 C29 H29C 109.5 . . ?
H29A C29 H29C 109.5 . . ?
H29B C29 H29C 109.5 . . ?
C27 C30 H30A 109.5 . . ?
C27 C30 H30B 109.5 . . ?
H30A C30 H30B 109.5 . . ?
C27 C30 H30C 109.5 . . ?
H30A C30 H30C 109.5 . . ?
H30B C30 H30C 109.5 . . ?
Si C31 In 112.80(11) . . ?
Si C31 H31A 109.0 . . ?
In C31 H31A 109.0 . . ?
Si C31 H31B 109.0 . . ?
In C31 H31B 109.0 . . ?
H31A C31 H31B 107.8 . . ?
Si C32 H32A 109.5 . . ?
Si C32 H32B 109.5 . . ?
H32A C32 H32B 109.5 . . ?
Si C32 H32C 109.5 . . ?
H32A C32 H32C 109.5 . . ?
H32B C32 H32C 109.5 . . ?
Si C33 H33A 109.5 . . ?
Si C33 H33B 109.5 . . ?
H33A C33 H33B 109.5 . . ?
Si C33 H33C 109.5 . . ?
H33A C33 H33C 109.5 . . ?
H33B C33 H33C 109.5 . . ?
Si C34 H34A 109.5 . . ?
Si C34 H34B 109.5 . . ?
H34A C34 H34B 109.5 . . ?
Si C34 H34C 109.5 . . ?
H34A C34 H34C 109.5 . . ?
H34B C34 H34C 109.5 . . ?

loop_
_geom_bond_atom_site_label_1
_geom_bond_atom_site_label_2
_geom_bond_distance
_geom_bond_site_symmetry_2
_geom_bond_publ_flag
Si C32 1.855(2) . ?
Si C33 1.860(2) . ?
Si C31 1.861(2) . ?
Si C34 1.865(2) . ?
S1 C2 1.773(2) . ?
S1 C15 1.820(2) . ?
S1 In 2.6372(6) . ?
S2 C17 1.776(2) . ?
S2 C16 1.820(2) . ?
S2 In 2.8177(6) . ?
In O2 2.0720(14) . ?
In O1 2.0993(14) . ?
In C31 2.127(2) . ?
O1 C1 1.322(2) . ?
O2 C18 1.325(2) . ?
C1 C2 1.411(3) . ?
C1 C6 1.416(3) . ?
C2 C3 1.385(3) . ?
C3 C4 1.373(3) . ?
C3 H3 0.9500 . ?
C4 C5 1.403(3) . ?
C4 C7 1.525(3) . ?
C5 C6 1.383(3) . ?
C5 H5 0.9500 . ?
C6 C11 1.538(3) . ?
C7 C9A 1.464(5) . ?
C7 C8B 1.475(8) . ?
C7 C10A 1.529(5) . ?
C7 C8A 1.549(5) . ?
C7 C9B 1.608(8) . ?
C7 C10B 1.614(8) . ?
C8A H8A 0.9800 . ?
C8A H8B 0.9800 . ?
C8A H8C 0.9800 . ?
C9A H9A 0.9800 . ?
C9A H9B 0.9800 . ?
C9A H9C 0.9800 . ?
C10A H10A 0.9800 . ?
C10A H10B 0.9800 . ?
C10A H10C 0.9800 . ?
C8B H8D 0.9800 . ?
C8B H8E 0.9800 . ?
C8B H8F 0.9800 . ?
C9B H9D 0.9800 . ?
C9B H9E 0.9800 . ?
C9B H9F 0.9800 . ?
C10B H10D 0.9800 . ?
C10B H10E 0.9800 . ?
C10B H10F 0.9800 . ?
C11 C13 1.531(3) . ?
C11 C14 1.532(3) . ?
C11 C12 1.538(3) . ?
C12 H12A 0.9800 . ?
C12 H12B 0.9800 . ?
C12 H12C 0.9800 . ?
C13 H13A 0.9800 . ?
C13 H13B 0.9800 . ?
C13 H13C 0.9800 . ?
C14 H14A 0.9800 . ?
C14 H14B 0.9800 . ?
C14 H14C 0.9800 . ?
C15 C16 1.519(3) . ?
C15 H15A 0.9900 . ?
C15 H15B 0.9900 . ?
C16 H16A 0.9900 . ?
C16 H16B 0.9900 . ?
C17 C22 1.381(3) . ?
C17 C18 1.411(3) . ?
C18 C19 1.418(3) . ?
C19 C20 1.387(3) . ?
C19 C27 1.539(3) . ?
C20 C21 1.398(3) . ?
C20 H20 0.9500 . ?
C21 C22 1.379(3) . ?
C21 C23 1.533(3) . ?
C22 H22 0.9500 . ?
C23 C24 1.525(3) . ?
C23 C26 1.534(3) . ?
C23 C25 1.537(3) . ?
C24 H24A 0.9800 . ?
C24 H24B 0.9800 . ?
C24 H24C 0.9800 . ?
C25 H25A 0.9800 . ?
C25 H25B 0.9800 . ?
C25 H25C 0.9800 . ?
C26 H26A 0.9800 . ?
C26 H26B 0.9800 . ?
C26 H26C 0.9800 . ?
C27 C28 1.525(3) . ?
C27 C30 1.533(3) . ?
C27 C29 1.535(3) . ?
C28 H28A 0.9800 . ?
C28 H28B 0.9800 . ?
C28 H28C 0.9800 . ?
C29 H29A 0.9800 . ?
C29 H29B 0.9800 . ?
C29 H29C 0.9800 . ?
C30 H30A 0.9800 . ?
C30 H30B 0.9800 . ?
C30 H30C 0.9800 . ?
C31 H31A 0.9900 . ?
C31 H31B 0.9900 . ?
C32 H32A 0.9800 . ?
C32 H32B 0.9800 . ?
C32 H32C 0.9800 . ?
C33 H33A 0.9800 . ?
C33 H33B 0.9800 . ?
C33 H33C 0.9800 . ?
C34 H34A 0.9800 . ?
C34 H34B 0.9800 . ?
C34 H34C 0.9800 . ?

loop_
_geom_torsion_atom_site_label_1
_geom_torsion_atom_site_label_2
_geom_torsion_atom_site_label_3
_geom_torsion_atom_site_label_4
_geom_torsion
_geom_torsion_site_symmetry_1
_geom_torsion_site_symmetry_2
_geom_torsion_site_symmetry_3
_geom_torsion_site_symmetry_4
_geom_torsion_publ_flag
C2 S1 In O2 62.37(8) . . . . ?
C15 S1 In O2 -40.49(8) . . . . ?
C2 S1 In O1 -27.84(8) . . . . ?
C15 S1 In O1 -130.70(8) . . . . ?
C2 S1 In C31 -133.88(11) . . . . ?
C15 S1 In C31 123.26(12) . . . . ?
C2 S1 In S2 135.63(7) . . . . ?
C15 S1 In S2 32.78(7) . . . . ?
C17 S2 In O2 -3.91(8) . . . . ?
C16 S2 In O2 95.53(9) . . . . ?
C17 S2 In O1 -71.94(11) . . . . ?
C16 S2 In O1 27.50(11) . . . . ?
C17 S2 In C31 118.67(10) . . . . ?
C16 S2 In C31 -141.88(10) . . . . ?
C17 S2 In S1 -105.08(7) . . . . ?
C16 S2 In S1 -5.63(7) . . . . ?
O2 In O1 C1 -60.73(15) . . . . ?
C31 In O1 C1 171.92(14) . . . . ?
S1 In O1 C1 36.59(13) . . . . ?
S2 In O1 C1 3.15(19) . . . . ?
O1 In O2 C18 154.66(17) . . . . ?
C31 In O2 C18 -88.45(19) . . . . ?
S1 In O2 C18 78.28(17) . . . . ?
S2 In O2 C18 2.62(16) . . . . ?
In O1 C1 C2 -33.5(2) . . . . ?
In O1 C1 C6 147.89(16) . . . . ?
O1 C1 C2 C3 -179.9(2) . . . . ?
C6 C1 C2 C3 -1.2(3) . . . . ?
O1 C1 C2 S1 -1.0(3) . . . . ?
C6 C1 C2 S1 177.71(15) . . . . ?
C15 S1 C2 C3 -59.15(19) . . . . ?
In S1 C2 C3 -157.00(17) . . . . ?
C15 S1 C2 C1 121.87(17) . . . . ?
In S1 C2 C1 24.01(16) . . . . ?
C1 C2 C3 C4 -0.6(3) . . . . ?
S1 C2 C3 C4 -179.54(17) . . . . ?
C2 C3 C4 C5 1.8(3) . . . . ?
C2 C3 C4 C7 178.9(2) . . . . ?
C3 C4 C5 C6 -1.2(3) . . . . ?
C7 C4 C5 C6 -178.4(2) . . . . ?
C4 C5 C6 C1 -0.6(3) . . . . ?
C4 C5 C6 C11 179.4(2) . . . . ?
O1 C1 C6 C5 -179.58(19) . . . . ?
C2 C1 C6 C5 1.8(3) . . . . ?
O1 C1 C6 C11 0.5(3) . . . . ?
C2 C1 C6 C11 -178.19(19) . . . . ?
C3 C4 C7 C9A 4.2(4) . . . . ?
C5 C4 C7 C9A -178.8(4) . . . . ?
C3 C4 C7 C8B 177.1(5) . . . . ?
C5 C4 C7 C8B -5.9(6) . . . . ?
C3 C4 C7 C10A -118.7(3) . . . . ?
C5 C4 C7 C10A 58.3(3) . . . . ?
C3 C4 C7 C8A 125.2(3) . . . . ?
C5 C4 C7 C8A -57.7(3) . . . . ?
C3 C4 C7 C9B 54.2(5) . . . . ?
C5 C4 C7 C9B -128.8(4) . . . . ?
C3 C4 C7 C10B -57.1(5) . . . . ?
C5 C4 C7 C10B 120.0(4) . . . . ?
C5 C6 C11 C13 0.3(3) . . . . ?
C1 C6 C11 C13 -179.7(2) . . . . ?
C5 C6 C11 C14 120.9(2) . . . . ?
C1 C6 C11 C14 -59.2(3) . . . . ?
C5 C6 C11 C12 -119.2(2) . . . . ?
C1 C6 C11 C12 60.7(3) . . . . ?
C2 S1 C15 C16 -160.49(15) . . . . ?
In S1 C15 C16 -67.31(15) . . . . ?
S1 C15 C16 S2 70.71(18) . . . . ?
C17 S2 C16 C15 63.41(17) . . . . ?
In S2 C16 C15 -31.28(16) . . . . ?
C16 S2 C17 C22 81.94(19) . . . . ?
In S2 C17 C22 -177.13(17) . . . . ?
C16 S2 C17 C18 -95.00(19) . . . . ?
In S2 C17 C18 5.92(18) . . . . ?
In O2 C18 C17 0.6(3) . . . . ?
In O2 C18 C19 -178.71(14) . . . . ?
C22 C17 C18 O2 177.5(2) . . . . ?
S2 C17 C18 O2 -5.7(3) . . . . ?
C22 C17 C18 C19 -3.2(3) . . . . ?
S2 C17 C18 C19 173.60(16) . . . . ?
O2 C18 C19 C20 -178.98(19) . . . . ?
C17 C18 C19 C20 1.7(3) . . . . ?
O2 C18 C19 C27 1.7(3) . . . . ?
C17 C18 C19 C27 -177.64(19) . . . . ?
C18 C19 C20 C21 0.8(3) . . . . ?
C27 C19 C20 C21 -179.9(2) . . . . ?
C19 C20 C21 C22 -1.7(3) . . . . ?
C19 C20 C21 C23 177.3(2) . . . . ?
C20 C21 C22 C17 0.2(3) . . . . ?
C23 C21 C22 C17 -178.9(2) . . . . ?
C18 C17 C22 C21 2.3(3) . . . . ?
S2 C17 C22 C21 -174.59(17) . . . . ?
C22 C21 C23 C24 -174.4(2) . . . . ?
C20 C21 C23 C24 6.5(3) . . . . ?
C22 C21 C23 C26 65.2(3) . . . . ?
C20 C21 C23 C26 -113.9(2) . . . . ?
C22 C21 C23 C25 -54.0(3) . . . . ?
C20 C21 C23 C25 127.0(2) . . . . ?
C20 C19 C27 C28 -1.2(3) . . . . ?
C18 C19 C27 C28 178.1(2) . . . . ?
C20 C19 C27 C30 -121.5(2) . . . . ?
C18 C19 C27 C30 57.8(3) . . . . ?
C20 C19 C27 C29 117.5(2) . . . . ?
C18 C19 C27 C29 -63.2(3) . . . . ?
C32 Si C31 In -59.27(14) . . . . ?
C33 Si C31 In 59.40(15) . . . . ?
C34 Si C31 In -179.18(11) . . . . ?
O2 In C31 Si -0.83(16) . . . . ?
O1 In C31 Si 106.58(11) . . . . ?
S1 In C31 Si -161.38(6) . . . . ?
S2 In C31 Si -79.14(11) . . . . ?
